data_1504582
loop_
_publ_author_name
'Zhu, Chen'
'Shi, Yun'
'Xu, Ming-Hua'
'Lin, Guo-Qiang'

_publ_section_title
;
 An efficient and versatile approach for optical resolution of
 C2-symmetric axially chiral biaryl dials. Synthesis of enantiopure
 biaryl-derived cyclic trans-1,2-diols.
;
_journal_issue 6
_journal_name_full 'Organic letters'
_journal_page_first 1243
_journal_page_last 1246
_journal_paper_doi 10.1021/ol800122x
_journal_volume 10
_journal_year 2008
_chemical_formula_sum 'C31 H34 Cl2 N2 O2 S2'
_chemical_formula_weight 601.62
_chemical_name_systematic
; 
 ? 
;
_space_group_IT_number 4
_symmetry_cell_setting monoclinic
_symmetry_space_group_name_Hall 'P 2yb'
_symmetry_space_group_name_H-M 'P 1 21 1'
_atom_sites_solution_hydrogens geom
_atom_sites_solution_primary direct
_atom_sites_solution_secondary difmap
_audit_creation_method SHELXL-97
_cell_angle_alpha 90.00
_cell_angle_beta 115.511(2)
_cell_angle_gamma 90.00
_cell_formula_units_Z 2
_cell_length_a 10.4896(11)
_cell_length_b 16.0564(17)
_cell_length_c 10.5043(11)
_cell_measurement_reflns_used 2218
_cell_measurement_temperature 293(2)
_cell_measurement_theta_max 38.605
_cell_measurement_theta_min 4.588
_cell_volume 1596.7(3)
_computing_cell_refinement 'Bruker SMART'
_computing_data_collection 'Bruker SMART'
_computing_data_reduction 'Bruker SHELXTL'
_computing_molecular_graphics 'Bruker SHELXTL'
_computing_publication_material 'Bruker SHELXTL'
_computing_structure_refinement 'SHELXL-97 (Sheldrick, 1997)'
_computing_structure_solution 'SHELXS-97 (Sheldrick, 1990)'
_diffrn_ambient_temperature 293(2)
_diffrn_measured_fraction_theta_full 0.988
_diffrn_measured_fraction_theta_max 0.988
_diffrn_measurement_device_type 'CCD area detector'
_diffrn_measurement_method 'phi and omega scans'
_diffrn_radiation_monochromator graphite
_diffrn_radiation_source 'fine-focus sealed tube'
_diffrn_radiation_type MoK\a
_diffrn_radiation_wavelength 0.71073
_diffrn_reflns_av_R_equivalents 0.0883
_diffrn_reflns_av_sigmaI/netI 0.0964
_diffrn_reflns_limit_h_max 12
_diffrn_reflns_limit_h_min -13
_diffrn_reflns_limit_k_max 20
_diffrn_reflns_limit_k_min -20
_diffrn_reflns_limit_l_max 12
_diffrn_reflns_limit_l_min -13
_diffrn_reflns_number 9492
_diffrn_reflns_theta_full 26.99
_diffrn_reflns_theta_max 26.99
_diffrn_reflns_theta_min 2.15
_exptl_absorpt_coefficient_mu 0.363
_exptl_absorpt_correction_T_max 1.0000
_exptl_absorpt_correction_T_min 0.7670
_exptl_absorpt_correction_type empirical
_exptl_absorpt_process_details sadabs
_exptl_crystal_colour colorless
_exptl_crystal_density_diffrn 1.251
_exptl_crystal_density_method 'not measured'
_exptl_crystal_description prismatic
_exptl_crystal_F_000 632
_exptl_crystal_size_max 0.503
_exptl_crystal_size_mid 0.341
_exptl_crystal_size_min 0.235
_refine_diff_density_max 0.223
_refine_diff_density_min -0.175
_refine_diff_density_rms 0.049
_refine_ls_abs_structure_details 'Flack H D (1983), Acta Cryst. A39, 876-881'
_refine_ls_abs_structure_Flack 0.12(8)
_refine_ls_extinction_method none
_refine_ls_goodness_of_fit_ref 0.858
_refine_ls_hydrogen_treatment constr
_refine_ls_matrix_type full
_refine_ls_number_parameters 358
_refine_ls_number_reflns 6257
_refine_ls_number_restraints 1
_refine_ls_restrained_S_all 0.858
_refine_ls_R_factor_all 0.0906
_refine_ls_R_factor_gt 0.0551
_refine_ls_shift/su_max 0.000
_refine_ls_shift/su_mean 0.000
_refine_ls_structure_factor_coef Fsqd
_refine_ls_weighting_details 'calc w=1/[\s^2^(Fo^2^)+(0.0741P)^2^+0.0000P] where P=(Fo^2^+2Fc^2^)/3'
_refine_ls_weighting_scheme calc
_refine_ls_wR_factor_gt 0.1326
_refine_ls_wR_factor_ref 0.1545
_reflns_number_gt 3419
_reflns_number_total 6257
_reflns_threshold_expression >2sigma(I)
_cod_data_source_file ol800122x-file001.cif
_cod_data_source_block cd27572
_cod_depositor_comments
;
The following automatic conversions were performed:

'_symmetry_cell_setting' value 'Monoclinic' changed to 'monoclinic'
according to /home/saulius/struct/CIF-dictionaries/cif_core.dic
dictionary named 'cif_core.dic' version 2.4.1 from 2010-06-29.

Automatic conversion script
Id: cif_fix_values 1715 2011-07-08 13:25:40Z adriana 
;
_cod_original_sg_symbol_H-M P2(1)
_cod_database_code 1504582

loop_
_symmetry_equiv_pos_as_xyz
'x, y, z'
'-x, y+1/2, -z'

loop_
_atom_site_label
_atom_site_type_symbol
_atom_site_fract_x
_atom_site_fract_y
_atom_site_fract_z
_atom_site_U_iso_or_equiv
_atom_site_adp_type
_atom_site_occupancy
_atom_site_symmetry_multiplicity
_atom_site_calc_flag
_atom_site_refinement_flags
S1 S 0.62528(13) 1.13711(8) 1.25245(12) 0.0727(3) Uani 1 1 d .
S2 S 0.21833(13) 1.01721(8) 0.46250(13) 0.0780(4) Uani 1 1 d .
Cl1 Cl 0.1917(2) 0.07623(12) 0.8505(2) 0.1238(6) Uani 1 1 d .
Cl2 Cl 0.0470(2) 0.19874(13) 0.9376(3) 0.1412(7) Uani 1 1 d .
O1 O 0.4943(4) 1.0931(3) 1.2295(4) 0.0970(11) Uani 1 1 d .
O2 O 0.3496(4) 1.0640(2) 0.5063(3) 0.0997(12) Uani 1 1 d .
N1 N 0.7039(4) 1.0910(2) 1.1581(4) 0.0683(10) Uani 1 1 d .
N2 N 0.2315(4) 0.9464(3) 0.5894(4) 0.0710(10) Uani 1 1 d .
C1 C 0.6319(5) 1.0357(3) 1.0742(5) 0.0603(11) Uani 1 1 d .
H1 H 0.5436 1.0219 1.0687 0.072 Uiso 1 1 calc R
C2 C 0.6856(4) 0.9923(3) 0.9840(4) 0.0572(10) Uani 1 1 d .
C3 C 0.6247(4) 0.9200(2) 0.9145(4) 0.0488(9) Uani 1 1 d .
C4 C 0.6806(4) 0.8757(3) 0.8328(4) 0.0561(10) Uani 1 1 d .
C5 C 0.6249(5) 0.8014(3) 0.7623(4) 0.0641(11) Uani 1 1 d .
H5 H 0.5448 0.7792 0.7661 0.077 Uiso 1 1 calc R
C6 C 0.6841(6) 0.7605(4) 0.6881(5) 0.0824(14) Uani 1 1 d .
H6 H 0.6466 0.7100 0.6445 0.099 Uiso 1 1 calc R
C7 C 0.8024(6) 0.7947(4) 0.6775(6) 0.0880(16) Uani 1 1 d .
H7 H 0.8435 0.7671 0.6268 0.106 Uiso 1 1 calc R
C8 C 0.8550(6) 0.8664(4) 0.7399(5) 0.0834(16) Uani 1 1 d .
H8 H 0.9320 0.8887 0.7299 0.100 Uiso 1 1 calc R
C9 C 0.7995(4) 0.9107(3) 0.8214(4) 0.0599(11) Uani 1 1 d .
C10 C 0.8553(5) 0.9862(4) 0.8879(5) 0.0793(14) Uani 1 1 d .
H10 H 0.9305 1.0098 0.8762 0.095 Uiso 1 1 calc R
C11 C 0.8034(4) 1.0259(3) 0.9691(5) 0.0716(12) Uani 1 1 d .
H11 H 0.8448 1.0752 1.0149 0.086 Uiso 1 1 calc R
C12 C 0.3430(4) 0.9484(3) 0.7019(4) 0.0565(10) Uani 1 1 d .
H12 H 0.4139 0.9856 0.7095 0.068 Uiso 1 1 calc R
C13 C 0.3649(4) 0.8945(3) 0.8212(4) 0.0563(10) Uani 1 1 d .
C14 C 0.4972(4) 0.8822(2) 0.9279(4) 0.0519(9) Uani 1 1 d .
C15 C 0.5170(5) 0.8299(3) 1.0431(4) 0.0593(11) Uani 1 1 d .
C16 C 0.6502(6) 0.8165(3) 1.1569(5) 0.0729(13) Uani 1 1 d .
H16 H 0.7291 0.8437 1.1584 0.087 Uiso 1 1 calc R
C17 C 0.6651(8) 0.7641(4) 1.2653(6) 0.1017(19) Uani 1 1 d .
H17 H 0.7534 0.7560 1.3401 0.122 Uiso 1 1 calc R
C18 C 0.5462(10) 0.7230(4) 1.2623(7) 0.108(2) Uani 1 1 d .
H18 H 0.5560 0.6865 1.3346 0.130 Uiso 1 1 calc R
C19 C 0.4183(8) 0.7359(3) 1.1560(7) 0.0904(17) Uani 1 1 d .
H19 H 0.3410 0.7081 1.1571 0.108 Uiso 1 1 calc R
C20 C 0.3971(6) 0.7887(3) 1.0449(5) 0.0698(13) Uani 1 1 d .
C21 C 0.2648(6) 0.8029(3) 0.9319(6) 0.0769(14) Uani 1 1 d .
H21 H 0.1860 0.7762 0.9316 0.092 Uiso 1 1 calc R
C22 C 0.2478(5) 0.8534(3) 0.8249(5) 0.0693(13) Uani 1 1 d .
H22 H 0.1582 0.8615 0.7524 0.083 Uiso 1 1 calc R
C23 C 0.7584(6) 1.1082(4) 1.4295(5) 0.0919(17) Uani 1 1 d .
C24 C 0.7841(8) 1.0173(4) 1.4373(6) 0.124(2) Uani 1 1 d .
H24A H 0.8366 1.0011 1.5341 0.186 Uiso 1 1 calc R
H24B H 0.8369 1.0034 1.3850 0.186 Uiso 1 1 calc R
H24C H 0.6953 0.9884 1.3980 0.186 Uiso 1 1 calc R
C25 C 0.6957(7) 1.1389(5) 1.5296(6) 0.119(2) Uani 1 1 d .
H25A H 0.6193 1.1030 1.5215 0.178 Uiso 1 1 calc R
H25B H 0.6612 1.1947 1.5046 0.178 Uiso 1 1 calc R
H25C H 0.7675 1.1379 1.6250 0.178 Uiso 1 1 calc R
C26 C 0.8932(7) 1.1582(5) 1.4522(7) 0.137(3) Uani 1 1 d .
H26A H 0.9652 1.1481 1.5456 0.205 Uiso 1 1 calc R
H26B H 0.8714 1.2166 1.4407 0.205 Uiso 1 1 calc R
H26C H 0.9264 1.1409 1.3843 0.205 Uiso 1 1 calc R
C27 C 0.2142(6) 0.9420(3) 0.3310(5) 0.0857(16) Uani 1 1 d .
C28 C 0.0808(10) 0.8906(6) 0.2899(7) 0.178(4) Uani 1 1 d .
H28A H -0.0003 0.9261 0.2473 0.267 Uiso 1 1 calc R
H28B H 0.0810 0.8649 0.3724 0.267 Uiso 1 1 calc R
H28C H 0.0774 0.8484 0.2238 0.267 Uiso 1 1 calc R
C29 C 0.2078(7) 0.9939(4) 0.2098(5) 0.107(2) Uani 1 1 d .
H29A H 0.1986 0.9582 0.1330 0.160 Uiso 1 1 calc R
H29B H 0.2928 1.0262 0.2390 0.160 Uiso 1 1 calc R
H29C H 0.1279 1.0306 0.1798 0.160 Uiso 1 1 calc R
C30 C 0.3519(10) 0.8928(5) 0.3910(7) 0.149(3) Uani 1 1 d .
H30A H 0.3517 0.8537 0.3219 0.223 Uiso 1 1 calc R
H30B H 0.3607 0.8635 0.4740 0.223 Uiso 1 1 calc R
H30C H 0.4301 0.9304 0.4150 0.223 Uiso 1 1 calc R
C31 C 0.2068(6) 0.1546(3) 0.9696(5) 0.0851(14) Uani 1 1 d .
H31A H 0.2484 0.1318 1.0643 0.102 Uiso 1 1 calc R
H31B H 0.2697 0.1974 0.9645 0.102 Uiso 1 1 calc R

loop_
_atom_site_aniso_label
_atom_site_aniso_U_11
_atom_site_aniso_U_22
_atom_site_aniso_U_33
_atom_site_aniso_U_23
_atom_site_aniso_U_13
_atom_site_aniso_U_12
S1 0.0708(8) 0.0726(7) 0.0720(7) -0.0065(6) 0.0281(6) 0.0050(6)
S2 0.0725(8) 0.0818(8) 0.0690(7) 0.0125(7) 0.0205(6) 0.0164(7)
Cl1 0.1264(14) 0.1254(13) 0.1418(14) -0.0357(12) 0.0788(12) -0.0178(11)
Cl2 0.1073(13) 0.1115(12) 0.1797(19) -0.0240(13) 0.0381(12) 0.0191(10)
O1 0.071(2) 0.129(3) 0.094(2) -0.027(2) 0.038(2) -0.012(2)
O2 0.125(3) 0.084(2) 0.069(2) 0.0098(19) 0.021(2) -0.035(2)
N1 0.065(2) 0.069(2) 0.066(2) -0.010(2) 0.0230(19) -0.0019(19)
N2 0.050(2) 0.095(3) 0.063(2) 0.003(2) 0.019(2) -0.0002(19)
C1 0.054(2) 0.064(3) 0.061(2) -0.002(2) 0.022(2) -0.001(2)
C2 0.049(2) 0.072(3) 0.048(2) 0.000(2) 0.0187(19) -0.001(2)
C3 0.047(2) 0.057(2) 0.0433(19) 0.0097(19) 0.0205(18) 0.0017(18)
C4 0.046(2) 0.073(3) 0.046(2) 0.008(2) 0.0164(19) 0.007(2)
C5 0.064(3) 0.072(3) 0.059(2) 0.005(2) 0.029(2) 0.004(2)
C6 0.089(4) 0.095(4) 0.068(3) -0.007(3) 0.040(3) 0.006(3)
C7 0.098(4) 0.103(4) 0.085(4) 0.000(3) 0.059(3) 0.024(4)
C8 0.068(3) 0.123(5) 0.073(3) 0.003(3) 0.043(3) 0.020(3)
C9 0.051(2) 0.079(3) 0.053(2) 0.010(2) 0.026(2) 0.004(2)
C10 0.047(3) 0.114(4) 0.077(3) 0.017(3) 0.027(2) -0.008(3)
C11 0.049(2) 0.088(3) 0.073(3) -0.003(3) 0.022(2) -0.010(2)
C12 0.045(2) 0.068(3) 0.057(2) 0.001(2) 0.023(2) 0.000(2)
C13 0.051(2) 0.066(3) 0.057(2) 0.003(2) 0.028(2) -0.001(2)
C14 0.058(2) 0.053(2) 0.056(2) -0.004(2) 0.035(2) -0.0025(19)
C15 0.070(3) 0.064(3) 0.052(2) 0.000(2) 0.033(2) 0.001(2)
C16 0.092(4) 0.071(3) 0.058(3) 0.011(2) 0.035(3) 0.005(3)
C17 0.127(5) 0.103(5) 0.071(4) 0.026(3) 0.040(4) 0.031(4)
C18 0.163(7) 0.101(5) 0.087(4) 0.019(4) 0.078(5) 0.015(5)
C19 0.131(5) 0.077(4) 0.094(4) -0.001(3) 0.078(4) -0.007(3)
C20 0.104(4) 0.059(3) 0.072(3) -0.003(2) 0.061(3) -0.005(3)
C21 0.083(4) 0.080(3) 0.095(4) -0.019(3) 0.065(3) -0.020(3)
C22 0.059(3) 0.087(3) 0.072(3) -0.011(3) 0.038(2) -0.004(2)
C23 0.096(4) 0.099(4) 0.073(3) -0.010(3) 0.029(3) 0.015(3)
C24 0.171(6) 0.109(5) 0.089(4) 0.033(4) 0.052(4) 0.034(5)
C25 0.131(5) 0.150(5) 0.087(4) -0.018(4) 0.058(4) 0.001(5)
C26 0.083(4) 0.187(8) 0.112(5) -0.043(5) 0.015(4) -0.014(5)
C27 0.112(5) 0.075(3) 0.056(3) -0.006(3) 0.023(3) -0.009(3)
C28 0.224(9) 0.179(8) 0.089(5) -0.014(5) 0.028(5) -0.137(8)
C29 0.123(5) 0.125(5) 0.058(3) 0.010(3) 0.026(3) -0.022(4)
C30 0.229(9) 0.133(6) 0.101(5) 0.003(5) 0.087(6) 0.060(7)
C31 0.094(4) 0.082(3) 0.082(3) 0.014(3) 0.040(3) -0.007(3)

loop_
_atom_type_symbol
_atom_type_description
_atom_type_scat_dispersion_real
_atom_type_scat_dispersion_imag
_atom_type_scat_source
C C 0.0033 0.0016 'International Tables Vol C Tables 4.2.6.8 and 6.1.1.4'
H H 0.0000 0.0000 'International Tables Vol C Tables 4.2.6.8 and 6.1.1.4'
N N 0.0061 0.0033 'International Tables Vol C Tables 4.2.6.8 and 6.1.1.4'
O O 0.0106 0.0060 'International Tables Vol C Tables 4.2.6.8 and 6.1.1.4'
S S 0.1246 0.1234 'International Tables Vol C Tables 4.2.6.8 and 6.1.1.4'
Cl Cl 0.1484 0.1585 'International Tables Vol C Tables 4.2.6.8 and 6.1.1.4'

loop_
_geom_angle_atom_site_label_1
_geom_angle_atom_site_label_2
_geom_angle_atom_site_label_3
_geom_angle
O1 S1 N1 110.3(2)
O1 S1 C23 107.1(3)
N1 S1 C23 97.5(2)
O2 S2 N2 110.4(2)
O2 S2 C27 107.0(3)
N2 S2 C27 96.8(2)
C1 N1 S1 115.0(3)
C12 N2 S2 116.5(3)
N1 C1 C2 120.6(4)
N1 C1 H1 119.7
C2 C1 H1 119.7
C3 C2 C11 119.5(4)
C3 C2 C1 121.5(4)
C11 C2 C1 119.0(4)
C2 C3 C4 121.6(4)
C2 C3 C14 120.8(3)
C4 C3 C14 117.5(4)
C5 C4 C9 118.4(4)
C5 C4 C3 124.2(4)
C9 C4 C3 117.4(4)
C6 C5 C4 122.0(4)
C6 C5 H5 119.0
C4 C5 H5 119.0
C5 C6 C7 119.6(5)
C5 C6 H6 120.2
C7 C6 H6 120.2
C8 C7 C6 119.8(5)
C8 C7 H7 120.1
C6 C7 H7 120.1
C7 C8 C9 122.9(5)
C7 C8 H8 118.5
C9 C8 H8 118.5
C10 C9 C8 123.1(5)
C10 C9 C4 119.7(4)
C8 C9 C4 117.2(5)
C11 C10 C9 121.9(4)
C11 C10 H10 119.0
C9 C10 H10 119.0
C10 C11 C2 119.8(5)
C10 C11 H11 120.1
C2 C11 H11 120.1
N2 C12 C13 122.2(4)
N2 C12 H12 118.9
C13 C12 H12 118.9
C14 C13 C22 119.8(4)
C14 C13 C12 121.2(4)
C22 C13 C12 119.0(4)
C13 C14 C15 120.6(4)
C13 C14 C3 119.0(3)
C15 C14 C3 120.2(3)
C16 C15 C14 122.9(4)
C16 C15 C20 118.3(4)
C14 C15 C20 118.8(4)
C17 C16 C15 121.0(5)
C17 C16 H16 119.5
C15 C16 H16 119.5
C16 C17 C18 119.3(6)
C16 C17 H17 120.4
C18 C17 H17 120.4
C19 C18 C17 120.6(6)
C19 C18 H18 119.7
C17 C18 H18 119.7
C18 C19 C20 122.5(6)
C18 C19 H19 118.8
C20 C19 H19 118.8
C19 C20 C21 123.7(5)
C19 C20 C15 118.3(6)
C21 C20 C15 118.0(4)
C22 C21 C20 122.4(4)
C22 C21 H21 118.8
C20 C21 H21 118.8
C21 C22 C13 120.4(4)
C21 C22 H22 119.8
C13 C22 H22 119.8
C24 C23 C25 113.4(6)
C24 C23 C26 111.7(6)
C25 C23 C26 111.0(5)
C24 C23 S1 110.2(4)
C25 C23 S1 104.3(4)
C26 C23 S1 105.6(4)
C23 C24 H24A 109.5
C23 C24 H24B 109.5
H24A C24 H24B 109.5
C23 C24 H24C 109.5
H24A C24 H24C 109.5
H24B C24 H24C 109.5
C23 C25 H25A 109.5
C23 C25 H25B 109.5
H25A C25 H25B 109.5
C23 C25 H25C 109.5
H25A C25 H25C 109.5
H25B C25 H25C 109.5
C23 C26 H26A 109.5
C23 C26 H26B 109.5
H26A C26 H26B 109.5
C23 C26 H26C 109.5
H26A C26 H26C 109.5
H26B C26 H26C 109.5
C29 C27 C28 111.2(5)
C29 C27 C30 109.1(5)
C28 C27 C30 115.4(7)
C29 C27 S2 104.7(4)
C28 C27 S2 107.1(5)
C30 C27 S2 108.7(4)
C27 C28 H28A 109.5
C27 C28 H28B 109.5
H28A C28 H28B 109.5
C27 C28 H28C 109.5
H28A C28 H28C 109.5
H28B C28 H28C 109.5
C27 C29 H29A 109.5
C27 C29 H29B 109.5
H29A C29 H29B 109.5
C27 C29 H29C 109.5
H29A C29 H29C 109.5
H29B C29 H29C 109.5
C27 C30 H30A 109.5
C27 C30 H30B 109.5
H30A C30 H30B 109.5
C27 C30 H30C 109.5
H30A C30 H30C 109.5
H30B C30 H30C 109.5
Cl2 C31 Cl1 112.4(3)
Cl2 C31 H31A 109.1
Cl1 C31 H31A 109.1
Cl2 C31 H31B 109.1
Cl1 C31 H31B 109.1
H31A C31 H31B 107.9

loop_
_geom_bond_atom_site_label_1
_geom_bond_atom_site_label_2
_geom_bond_distance
S1 O1 1.470(4)
S1 N1 1.707(4)
S1 C23 1.841(6)
S2 O2 1.458(4)
S2 N2 1.711(4)
S2 C27 1.821(5)
Cl1 C31 1.732(6)
Cl2 C31 1.714(6)
N1 C1 1.250(5)
N2 C12 1.255(5)
C1 C2 1.469(6)
C1 H1 0.9300
C2 C3 1.374(6)
C2 C11 1.417(6)
C3 C4 1.421(5)
C3 C14 1.528(5)
C4 C5 1.393(6)
C4 C9 1.419(6)
C5 C6 1.357(6)
C5 H5 0.9300
C6 C7 1.405(7)
C6 H6 0.9300
C7 C8 1.321(8)
C7 H7 0.9300
C8 C9 1.417(7)
C8 H8 0.9300
C9 C10 1.396(7)
C10 C11 1.354(7)
C10 H10 0.9300
C11 H11 0.9300
C12 C13 1.457(6)
C12 H12 0.9300
C13 C14 1.372(6)
C13 C22 1.410(6)
C14 C15 1.413(5)
C15 C16 1.410(6)
C15 C20 1.428(6)
C16 C17 1.370(7)
C16 H16 0.9300
C17 C18 1.400(9)
C17 H17 0.9300
C18 C19 1.342(9)
C18 H18 0.9300
C19 C20 1.381(7)
C19 H19 0.9300
C20 C21 1.403(7)
C21 C22 1.334(7)
C21 H21 0.9300
C22 H22 0.9300
C23 C24 1.480(8)
C23 C25 1.542(7)
C23 C26 1.553(8)
C24 H24A 0.9600
C24 H24B 0.9600
C24 H24C 0.9600
C25 H25A 0.9600
C25 H25B 0.9600
C25 H25C 0.9600
C26 H26A 0.9600
C26 H26B 0.9600
C26 H26C 0.9600
C27 C29 1.499(7)
C27 C28 1.518(9)
C27 C30 1.524(9)
C28 H28A 0.9600
C28 H28B 0.9600
C28 H28C 0.9600
C29 H29A 0.9600
C29 H29B 0.9600
C29 H29C 0.9600
C30 H30A 0.9600
C30 H30B 0.9600
C30 H30C 0.9600
C31 H31A 0.9700
C31 H31B 0.9700

loop_
_geom_torsion_atom_site_label_1
_geom_torsion_atom_site_label_2
_geom_torsion_atom_site_label_3
_geom_torsion_atom_site_label_4
_geom_torsion
O1 S1 N1 C1 8.1(4)
C23 S1 N1 C1 119.5(4)
O2 S2 N2 C12 4.9(4)
C27 S2 N2 C12 115.8(4)
S1 N1 C1 C2 178.6(3)
N1 C1 C2 C3 165.5(4)
N1 C1 C2 C11 -14.2(6)
C11 C2 C3 C4 2.9(6)
C1 C2 C3 C4 -176.9(3)
C11 C2 C3 C14 -179.8(4)
C1 C2 C3 C14 0.4(6)
C2 C3 C4 C5 178.8(4)
C14 C3 C4 C5 1.4(5)
C2 C3 C4 C9 -2.2(5)
C14 C3 C4 C9 -179.6(3)
C9 C4 C5 C6 2.5(6)
C3 C4 C5 C6 -178.5(4)
C4 C5 C6 C7 -2.1(7)
C5 C6 C7 C8 0.0(8)
C6 C7 C8 C9 1.5(8)
C7 C8 C9 C10 179.7(5)
C7 C8 C9 C4 -1.0(7)
C5 C4 C9 C10 178.4(4)
C3 C4 C9 C10 -0.7(6)
C5 C4 C9 C8 -1.0(6)
C3 C4 C9 C8 180.0(4)
C8 C9 C10 C11 -177.7(5)
C4 C9 C10 C11 2.9(7)
C9 C10 C11 C2 -2.3(7)
C3 C2 C11 C10 -0.7(6)
C1 C2 C11 C10 179.1(4)
S2 N2 C12 C13 176.9(3)
N2 C12 C13 C14 163.5(4)
N2 C12 C13 C22 -15.4(6)
C22 C13 C14 C15 -1.3(6)
C12 C13 C14 C15 179.8(4)
C22 C13 C14 C3 173.7(4)
C12 C13 C14 C3 -5.2(6)
C2 C3 C14 C13 100.7(4)
C4 C3 C14 C13 -81.9(5)
C2 C3 C14 C15 -84.3(5)
C4 C3 C14 C15 93.1(4)
C13 C14 C15 C16 -178.6(4)
C3 C14 C15 C16 6.5(6)
C13 C14 C15 C20 1.4(6)
C3 C14 C15 C20 -173.5(4)
C14 C15 C16 C17 -178.8(4)
C20 C15 C16 C17 1.3(6)
C15 C16 C17 C18 0.3(8)
C16 C17 C18 C19 -1.3(9)
C17 C18 C19 C20 0.6(9)
C18 C19 C20 C21 179.6(5)
C18 C19 C20 C15 1.0(7)
C16 C15 C20 C19 -1.9(6)
C14 C15 C20 C19 178.1(4)
C16 C15 C20 C21 179.4(4)
C14 C15 C20 C21 -0.5(6)
C19 C20 C21 C22 -179.0(4)
C15 C20 C21 C22 -0.4(7)
C20 C21 C22 C13 0.5(7)
C14 C13 C22 C21 0.3(6)
C12 C13 C22 C21 179.2(4)
O1 S1 C23 C24 61.2(5)
N1 S1 C23 C24 -52.8(5)
O1 S1 C23 C25 -60.9(5)
N1 S1 C23 C25 -174.9(4)
O1 S1 C23 C26 -178.0(4)
N1 S1 C23 C26 68.0(4)
O2 S2 C27 C29 -64.3(4)
N2 S2 C27 C29 -178.0(4)
O2 S2 C27 C28 177.6(5)
N2 S2 C27 C28 63.8(5)
O2 S2 C27 C30 52.2(5)
N2 S2 C27 C30 -61.5(5)

loop_
_cod_related_entry_id
_cod_related_entry_database
_cod_related_entry_code
1 ChemSpider 21195254
